data_4319798
loop_
_publ_author_name
'Mikhail V. Barybin'
'Paula L. Diaconescu'
'Christopher C. Cummins'

_publ_section_title
;
 Coordination Chemistry of a Chelating Amidoximato Ligand
;
_journal_name_full 'Inorganic Chemistry'
_journal_page_first 2892
_journal_page_last 2897
_journal_paper_doi 10.1021/ic0100370
_journal_volume 40
_journal_year 2001
_chemical_formula_sum 'C22 H30 Cr N3 O4'
_chemical_formula_weight 452.49
_chemical_name_systematic
;
  ?
;
_space_group_IT_number 61
_symmetry_cell_setting orthorhombic
_symmetry_space_group_name_Hall '-P 2ac 2ab'
_symmetry_space_group_name_H-M 'P b c a'
_atom_sites_solution_hydrogens geom
_atom_sites_solution_primary direct
_atom_sites_solution_secondary difmap
_audit_creation_method SHELXL
_cell_angle_alpha 90.00
_cell_angle_beta 90.00
_cell_angle_gamma 90.00
_cell_formula_units_Z 8
_cell_length_a 12.8446(13)
_cell_length_b 15.318(2)
_cell_length_c 24.132(2)
_cell_measurement_temperature 183(2)
_cell_volume 4748.1(9)
_computing_cell_refinement 'Siemens XSCANS'
_computing_data_collection 'Siemens XSCANS'
_computing_data_reduction 'Siemens SHELXTL'
_computing_molecular_graphics 'Siemens SHELXTL'
_computing_publication_material 'Siemens SHELXTL'
_computing_structure_refinement 'SHELXL-93 (Sheldrick, 1993)'
_computing_structure_solution 'SHELXS-86 (Sheldrick, 1990)'
_diffrn_ambient_temperature 183(2)
_diffrn_measurement_device 'Siemens P4'
_diffrn_measurement_method '\w scans'
_diffrn_radiation_monochromator graphite
_diffrn_radiation_source 'fine-focus sealed tube'
_diffrn_radiation_type MoK\a
_diffrn_radiation_wavelength 0.71073
_diffrn_reflns_av_R_equivalents 0.1095
_diffrn_reflns_av_sigmaI/netI 0.0588
_diffrn_reflns_limit_h_max 14
_diffrn_reflns_limit_h_min -14
_diffrn_reflns_limit_k_max 13
_diffrn_reflns_limit_k_min -17
_diffrn_reflns_limit_l_max 23
_diffrn_reflns_limit_l_min -26
_diffrn_reflns_number 13558
_diffrn_reflns_theta_max 20.25
_diffrn_reflns_theta_min 2.23
_exptl_absorpt_coefficient_mu 0.512
_exptl_absorpt_correction_T_max 0.2709
_exptl_absorpt_correction_T_min 0.2232
_exptl_absorpt_correction_type empirical
_exptl_crystal_density_diffrn 1.266
_exptl_crystal_F_000 1912
_exptl_crystal_size_max 0.17
_exptl_crystal_size_mid 0.10
_exptl_crystal_size_min 0.06
_refine_diff_density_max 0.329
_refine_diff_density_min -0.293
_refine_diff_density_rms 0.063
_refine_ls_extinction_method none
_refine_ls_goodness_of_fit_all 1.139
_refine_ls_goodness_of_fit_obs 1.230
_refine_ls_matrix_type full
_refine_ls_number_parameters 275
_refine_ls_number_reflns 2221
_refine_ls_number_restraints 0
_refine_ls_restrained_S_all 1.134
_refine_ls_restrained_S_obs 1.230
_refine_ls_R_factor_all 0.1037
_refine_ls_R_factor_obs 0.0718
_refine_ls_shift/esd_max 0.000
_refine_ls_shift/esd_mean 0.000
_refine_ls_structure_factor_coef Fsqd
_refine_ls_weighting_details 'w=1/[\s^2^(Fo^2^)+(0.0748P)^2^+7.5536P] where P=(Fo^2^+2Fc^2^)/3'
_refine_ls_weighting_scheme calc
_refine_ls_wR_factor_all 0.1699
_refine_ls_wR_factor_obs 0.1537
_reflns_number_observed 1673
_reflns_number_total 2303
_reflns_observed_criterion >2sigma(I)
_cod_data_source_file ic0100370_3.cif
_cod_data_source_block 3.MeOH
_cod_depositor_comments
;
The following automatic conversions were performed:

'_symmetry_cell_setting' value 'Orthorhombic' changed to
'orthorhombic' according to the built-in table from CIF Core
dictionary named 'cif_core.dic' version 2.4.1 from 2010-06-29.

Automatic conversion script
Id: cif_fix_values 1646 2011-03-28 12:23:43Z adriana 

The following automatic conversions were performed:

'_refine_ls_weighting_scheme' value 'calc
w=1/[\s^2^(Fo^2^)+(0.0748P)^2^+7.5536P] where P=(Fo^2^+2Fc^2^)/3' was
changed to 'calc'. New tag '_refine_ls_weighting_details' was
created. The value of the new tag was set to
'w=1/[\s^2^(Fo^2^)+(0.0748P)^2^+7.5536P] where P=(Fo^2^+2Fc^2^)/3'.

Automatic conversion script
Id: cif_fix_values 3143 2015-03-26 13:38:13Z robertas 
;
_cod_original_cell_volume 4748.3(8)
_cod_database_code 4319798

loop_
_symmetry_equiv_pos_as_xyz
'x, y, z'
'-x+1/2, -y, z+1/2'
'-x, y+1/2, -z+1/2'
'x+1/2, -y+1/2, -z'
'-x, -y, -z'
'x-1/2, y, -z-1/2'
'x, -y-1/2, z-1/2'
'-x-1/2, y-1/2, z'

loop_
_atom_site_aniso_label
_atom_site_aniso_U_11
_atom_site_aniso_U_22
_atom_site_aniso_U_33
_atom_site_aniso_U_23
_atom_site_aniso_U_13
_atom_site_aniso_U_12
Cr1 0.0459(8) 0.0417(8) 0.0293(8) -0.0047(6) 0.0005(6) -0.0007(6)
N3 0.049(4) 0.046(4) 0.032(4) 0.001(3) -0.003(3) -0.003(3)
N2 0.045(4) 0.038(4) 0.028(4) -0.002(3) -0.002(3) -0.002(3)
O2 0.058(3) 0.045(3) 0.045(3) -0.005(3) 0.005(3) 0.002(3)
O1 0.051(3) 0.059(4) 0.024(3) 0.003(2) 0.010(3) -0.009(3)
N1 0.050(4) 0.058(5) 0.023(4) 0.000(3) 0.001(4) -0.007(4)
C1 0.046(5) 0.037(5) 0.031(5) -0.002(4) 0.008(4) -0.001(4)
C11 0.054(5) 0.029(5) 0.023(5) 0.001(4) 0.003(4) -0.007(4)
C17 0.055(5) 0.055(6) 0.040(5) 0.004(4) -0.007(4) -0.005(5)
C12 0.071(6) 0.040(5) 0.024(5) 0.001(4) -0.007(4) -0.010(5)
C13 0.065(6) 0.054(6) 0.040(6) 0.014(4) -0.004(5) -0.019(5)
C3 0.069(7) 0.050(7) 0.037(5) -0.010(5) 0.010(5) -0.023(5)
C15 0.087(7) 0.045(6) 0.041(6) -0.005(4) 0.021(5) -0.009(5)
C16 0.059(5) 0.039(5) 0.032(5) -0.001(4) 0.010(4) 0.005(4)
C2 0.056(6) 0.050(6) 0.026(5) 0.000(4) 0.006(4) -0.015(5)
C18 0.052(5) 0.067(6) 0.053(5) -0.005(5) -0.008(4) 0.010(5)
C14 0.097(8) 0.071(7) 0.025(5) -0.002(5) 0.004(6) -0.015(6)
C7 0.064(7) 0.073(7) 0.043(5) -0.009(5) 0.009(5) -0.003(6)
C8 0.110(9) 0.050(7) 0.070(7) 0.019(5) -0.023(6) -0.020(6)
C4 0.116(9) 0.055(7) 0.043(6) -0.009(5) 0.012(7) -0.026(7)
C9 0.059(6) 0.103(9) 0.087(7) -0.015(7) 0.007(6) 0.011(6)
C5 0.117(11) 0.081(10) 0.058(7) -0.038(6) 0.045(7) -0.049(8)
C6 0.051(6) 0.106(9) 0.080(7) -0.034(7) 0.027(6) -0.015(6)
C10 0.170(11) 0.124(10) 0.141(11) -0.073(8) 0.118(10) -0.100(9)
O3 0.042(3) 0.037(3) 0.033(3) -0.008(2) 0.002(2) 0.006(3)
C19 0.065(6) 0.056(6) 0.030(4) -0.003(4) -0.005(4) -0.006(4)
C21 0.057(5) 0.060(6) 0.048(5) -0.002(4) 0.009(4) 0.014(5)
O1S 0.112(5) 0.085(5) 0.064(4) 0.002(4) 0.007(4) 0.026(4)
C1S 0.144(10) 0.100(9) 0.065(7) 0.037(6) 0.000(7) 0.023(7)
C20 0.101(8) 0.063(7) 0.111(8) -0.022(6) -0.021(7) 0.012(6)

loop_
_atom_site_label
_atom_site_type_symbol
_atom_site_fract_x
_atom_site_fract_y
_atom_site_fract_z
_atom_site_U_iso_or_equiv
_atom_site_thermal_displace_type
_atom_site_occupancy
_atom_site_calc_flag
_atom_site_refinement_flags
_atom_site_disorder_group
Cr1 Cr -0.45715(9) 0.57265(8) -0.03955(4) 0.0390(5) Uani 1 d . .
N3 N -0.5709(4) 0.5516(4) -0.1060(2) 0.042(2) Uani 1 d . .
N2 N -0.3428(4) 0.5786(4) -0.0996(2) 0.037(2) Uani 1 d . .
O2 O -0.4832(4) 0.6976(3) -0.0442(2) 0.0494(14) Uani 1 d . .
O1 O -0.3336(4) 0.5890(3) 0.0065(2) 0.0447(14) Uani 1 d . .
N1 N -0.2533(5) 0.6221(4) -0.0239(2) 0.044(2) Uani 1 d . .
C1 C -0.2567(6) 0.6140(5) -0.0786(3) 0.038(2) Uani 1 d . .
C11 C -0.3473(6) 0.5527(4) -0.1556(3) 0.035(2) Uani 1 d . .
C17 C -0.5351(6) 0.6042(5) -0.1546(3) 0.050(2) Uani 1 d . .
H14A H -0.5173(6) 0.6638(5) -0.1419(3) 0.060 Uiso 1 calc R .
H14B H -0.5929(6) 0.6092(5) -0.1816(3) 0.060 Uiso 1 calc R .
C12 C -0.4423(6) 0.5651(5) -0.1830(3) 0.045(2) Uani 1 d . .
C13 C -0.4507(7) 0.5372(5) -0.2381(3) 0.053(2) Uani 1 d . .
H10A H -0.5147(7) 0.5446(5) -0.2572(3) 0.063 Uiso 1 calc R .
C3 C -0.1841(7) 0.7223(6) -0.1445(3) 0.052(2) Uani 1 d . .
C15 C -0.2759(8) 0.4846(5) -0.2367(3) 0.057(2) Uani 1 d . .
H12A H -0.2195(8) 0.4559(5) -0.2544(3) 0.069 Uiso 1 calc R .
C16 C -0.2660(6) 0.5118(5) -0.1822(3) 0.043(2) Uani 1 d . .
H13A H -0.2025(6) 0.5021(5) -0.1631(3) 0.052 Uiso 1 calc R .
C2 C -0.1660(6) 0.6509(5) -0.1100(3) 0.044(2) Uani 1 d . .
C18 C -0.6748(6) 0.5842(5) -0.0896(3) 0.057(2) Uani 1 d . .
H16A H -0.6691(6) 0.6451(5) -0.0776(3) 0.086 Uiso 1 calc R .
H16B H -0.7019(6) 0.5486(5) -0.0591(3) 0.086 Uiso 1 calc R .
H16C H -0.7224(6) 0.5805(5) -0.1213(3) 0.086 Uiso 1 calc R .
C14 C -0.3666(8) 0.4990(6) -0.2651(3) 0.064(3) Uani 1 d . .
H11A H -0.3721(8) 0.4830(6) -0.3030(3) 0.077 Uiso 1 calc R .
C7 C -0.0684(8) 0.6139(6) -0.1050(3) 0.060(2) Uani 1 d . .
C8 C -0.2877(7) 0.7646(6) -0.1499(4) 0.076(3) Uani 1 d . .
H31A H -0.3383(7) 0.7336(6) -0.1267(4) 0.115 Uiso 1 calc R .
H31B H -0.3102(7) 0.7625(6) -0.1887(4) 0.115 Uiso 1 calc R .
H31C H -0.2829(7) 0.8256(6) -0.1378(4) 0.115 Uiso 1 calc R .
C4 C -0.0999(10) 0.7544(6) -0.1734(4) 0.071(3) Uani 1 d . .
H4A H -0.1105(10) 0.8035(6) -0.1969(4) 0.085 Uiso 1 calc R .
C9 C -0.0488(7) 0.5360(7) -0.0693(4) 0.083(3) Uani 1 d . .
H71A H 0.0250(7) 0.5201(7) -0.0714(4) 0.124 Uiso 1 calc R .
H71B H -0.0914(7) 0.4871(7) -0.0823(4) 0.124 Uiso 1 calc R .
H71C H -0.0670(7) 0.5498(7) -0.0309(4) 0.124 Uiso 1 calc R .
C5 C -0.0031(10) 0.7200(8) -0.1703(4) 0.085(4) Uani 1 d . .
C6 C 0.0137(7) 0.6499(8) -0.1348(4) 0.079(3) Uani 1 d . .
H6A H 0.0818(7) 0.6265(8) -0.1310(4) 0.094 Uiso 1 calc R .
C10 C 0.0905(9) 0.7570(7) -0.2029(4) 0.145(6) Uani 1 d . .
H51A H 0.1528(9) 0.7224(7) -0.1946(4) 0.218 Uiso 1 calc R .
H51B H 0.1023(9) 0.8179(7) -0.1921(4) 0.218 Uiso 1 calc R .
H51C H 0.0758(9) 0.7541(7) -0.2427(4) 0.218 Uiso 1 calc R .
O3 O -0.4494(3) 0.4451(3) -0.0248(2) 0.0375(13) Uani 1 d . .
C19 C -0.5827(6) 0.4599(5) -0.1239(3) 0.050(2) Uani 1 d . .
H15A H -0.5147(6) 0.4367(5) -0.1350(3) 0.076 Uiso 1 calc R .
H15B H -0.6308(6) 0.4570(5) -0.1554(3) 0.076 Uiso 1 calc R .
H15C H -0.6103(6) 0.4251(5) -0.0932(3) 0.076 Uiso 1 calc R .
C21 C -0.3724(6) 0.3877(5) -0.0456(3) 0.055(2) Uani 1 d . .
H31D H -0.3387(6) 0.4143(5) -0.0779(3) 0.083 Uiso 1 calc R .
H31E H -0.4050(6) 0.3325(5) -0.0565(3) 0.083 Uiso 1 calc R .
H31F H -0.3203(6) 0.3767(5) -0.0168(3) 0.083 Uiso 1 calc R .
O1S O -0.6386(5) 0.7995(4) -0.0580(2) 0.087(2) Uani 1 d . .
C1S C -0.6389(9) 0.8393(7) -0.1110(4) 0.103(4) Uani 1 d . .
C20 C -0.4330(7) 0.7542(6) -0.0057(4) 0.091(3) Uani 1 d . .
H17A H -0.4535(7) 0.8147(6) -0.0131(4) 0.137 Uiso 1 calc R .
H17B H -0.3573(7) 0.7485(6) -0.0095(4) 0.137 Uiso 1 calc R .
H17C H -0.4536(7) 0.7383(6) 0.0321(4) 0.137 Uiso 1 calc R .
H1A H -0.1962(36) 0.6600(31) 0.0013(19) 0.005(13) Uiso 1 d . .

loop_
_atom_type_symbol
_atom_type_description
_atom_type_scat_dispersion_real
_atom_type_scat_dispersion_imag
_atom_type_scat_source
C C 0.0033 0.0016 'International Tables Vol C Tables 4.2.6.8 and 6.1.1.4'
H H 0.0000 0.0000 'International Tables Vol C Tables 4.2.6.8 and 6.1.1.4'
N N 0.0061 0.0033 'International Tables Vol C Tables 4.2.6.8 and 6.1.1.4'
O O 0.0106 0.0060 'International Tables Vol C Tables 4.2.6.8 and 6.1.1.4'
Cr Cr 0.3209 0.6236 'International Tables Vol C Tables 4.2.6.8 and 6.1.1.4'

loop_
_geom_angle_atom_site_label_1
_geom_angle_atom_site_label_2
_geom_angle_atom_site_label_3
_geom_angle
_geom_angle_site_symmetry_1
_geom_angle_site_symmetry_3
_geom_angle_publ_flag
O2 Cr1 O1 92.6(2) . . ?
O2 Cr1 O3 94.4(2) . 5_465 ?
O1 Cr1 O3 93.7(2) . 5_465 ?
O2 Cr1 O3 170.2(2) . . ?
O1 Cr1 O3 89.1(2) . . ?
O3 Cr1 O3 75.8(2) 5_465 . ?
O2 Cr1 N2 92.2(2) . . ?
O1 Cr1 N2 79.4(2) . . ?
O3 Cr1 N2 170.7(2) 5_465 . ?
O3 Cr1 N2 97.7(2) . . ?
O2 Cr1 N3 89.3(2) . . ?
O1 Cr1 N3 167.4(2) . . ?
O3 Cr1 N3 98.6(2) 5_465 . ?
O3 Cr1 N3 91.1(2) . . ?
N2 Cr1 N3 88.1(2) . . ?
C19 N3 C18 107.9(6) . . ?
C19 N3 C17 108.4(5) . . ?
C18 N3 C17 107.8(6) . . ?
C19 N3 Cr1 114.9(4) . . ?
C18 N3 Cr1 110.8(4) . . ?
C17 N3 Cr1 106.8(4) . . ?
C1 N2 C11 120.8(6) . . ?
C1 N2 Cr1 110.0(4) . . ?
C11 N2 Cr1 129.1(5) . . ?
C20 O2 Cr1 118.9(5) . . ?
N1 O1 Cr1 110.8(4) . . ?
C1 N1 O1 118.4(6) . . ?
N1 C1 N2 116.3(6) . . ?
N1 C1 C2 116.3(7) . . ?
N2 C1 C2 127.3(6) . . ?
C16 C11 C12 120.2(7) . . ?
C16 C11 N2 123.0(7) . . ?
C12 C11 N2 116.7(7) . . ?
N3 C17 C12 112.8(6) . . ?
C13 C12 C11 118.3(8) . . ?
C13 C12 C17 119.6(7) . . ?
C11 C12 C17 122.1(6) . . ?
C14 C13 C12 120.9(8) . . ?
C4 C3 C2 116.8(9) . . ?
C4 C3 C8 120.3(9) . . ?
C2 C3 C8 122.9(8) . . ?
C14 C15 C16 120.3(8) . . ?
C11 C16 C15 120.7(8) . . ?
C7 C2 C3 121.7(7) . . ?
C7 C2 C1 120.4(8) . . ?
C3 C2 C1 117.9(8) . . ?
C15 C14 C13 119.6(7) . . ?
C2 C7 C6 118.7(9) . . ?
C2 C7 C9 122.1(8) . . ?
C6 C7 C9 119.2(9) . . ?
C5 C4 C3 123.7(10) . . ?
C4 C5 C6 118.5(9) . . ?
C4 C5 C10 123.0(13) . . ?
C6 C5 C10 118.4(13) . . ?
C5 C6 C7 120.5(10) . . ?
C21 O3 Cr1 128.0(4) . 5_465 ?
C21 O3 Cr1 125.6(4) . . ?
Cr1 O3 Cr1 104.2(2) 5_465 . ?

loop_
_geom_bond_atom_site_label_1
_geom_bond_atom_site_label_2
_geom_bond_distance
_geom_bond_site_symmetry_2
_geom_bond_publ_flag
Cr1 O2 1.946(5) . ?
Cr1 O1 1.953(5) . ?
Cr1 O3 1.982(4) 5_465 ?
Cr1 O3 1.988(5) . ?
Cr1 N2 2.065(5) . ?
Cr1 N3 2.194(6) . ?
N3 C19 1.477(9) . ?
N3 C18 1.479(9) . ?
N3 C17 1.495(9) . ?
N2 C1 1.332(8) . ?
N2 C11 1.411(8) . ?
O2 C20 1.426(10) . ?
O1 N1 1.364(7) . ?
N1 C1 1.326(8) . ?
C1 C2 1.500(10) . ?
C11 C16 1.377(9) . ?
C11 C12 1.400(10) . ?
C17 C12 1.500(10) . ?
C12 C13 1.400(10) . ?
C13 C14 1.391(11) . ?
C3 C4 1.377(12) . ?
C3 C2 1.395(10) . ?
C3 C8 1.485(11) . ?
C15 C14 1.370(11) . ?
C15 C16 1.383(10) . ?
C2 C7 1.382(11) . ?
C7 C6 1.391(12) . ?
C7 C9 1.492(12) . ?
C4 C5 1.353(13) . ?
C5 C6 1.390(14) . ?
C5 C10 1.544(12) . ?
O3 C21 1.414(8) . ?
O3 Cr1 1.982(4) 5_465 ?
O1S C1S 1.419(10) . ?

loop_
_geom_torsion_atom_site_label_1
_geom_torsion_atom_site_label_2
_geom_torsion_atom_site_label_3
_geom_torsion_atom_site_label_4
_geom_torsion
_geom_torsion_site_symmetry_1
_geom_torsion_site_symmetry_2
_geom_torsion_site_symmetry_3
_geom_torsion_site_symmetry_4
_geom_torsion_publ_flag
O2 Cr1 N3 C19 177.4(5) . . . . ?
O1 Cr1 N3 C19 78.3(11) . . . . ?
O3 Cr1 N3 C19 -88.3(5) 5_465 . . . ?
O3 Cr1 N3 C19 -12.5(5) . . . . ?
N2 Cr1 N3 C19 85.2(5) . . . . ?
O2 Cr1 N3 C18 -60.0(5) . . . . ?
O1 Cr1 N3 C18 -159.1(9) . . . . ?
O3 Cr1 N3 C18 34.3(5) 5_465 . . . ?
O3 Cr1 N3 C18 110.2(5) . . . . ?
N2 Cr1 N3 C18 -152.2(5) . . . . ?
O2 Cr1 N3 C17 57.1(5) . . . . ?
O1 Cr1 N3 C17 -42.0(12) . . . . ?
O3 Cr1 N3 C17 151.5(4) 5_465 . . . ?
O3 Cr1 N3 C17 -132.7(4) . . . . ?
N2 Cr1 N3 C17 -35.1(5) . . . . ?
O2 Cr1 N2 C1 74.7(5) . . . . ?
O1 Cr1 N2 C1 -17.6(5) . . . . ?
O3 Cr1 N2 C1 -59.9(15) 5_465 . . . ?
O3 Cr1 N2 C1 -105.2(5) . . . . ?
N3 Cr1 N2 C1 163.9(5) . . . . ?
O2 Cr1 N2 C11 -104.3(6) . . . . ?
O1 Cr1 N2 C11 163.5(6) . . . . ?
O3 Cr1 N2 C11 121.2(12) 5_465 . . . ?
O3 Cr1 N2 C11 75.9(6) . . . . ?
N3 Cr1 N2 C11 -15.0(6) . . . . ?
O1 Cr1 O2 C20 -16.5(6) . . . . ?
O3 Cr1 O2 C20 77.4(6) 5_465 . . . ?
O3 Cr1 O2 C20 83.3(13) . . . . ?
N2 Cr1 O2 C20 -95.9(6) . . . . ?
N3 Cr1 O2 C20 176.0(6) . . . . ?
O2 Cr1 O1 N1 -72.4(4) . . . . ?
O3 Cr1 O1 N1 -166.9(4) 5_465 . . . ?
O3 Cr1 O1 N1 117.3(4) . . . . ?
N2 Cr1 O1 N1 19.3(4) . . . . ?
N3 Cr1 O1 N1 26.4(12) . . . . ?
Cr1 O1 N1 C1 -19.6(7) . . . . ?
O1 N1 C1 N2 4.2(9) . . . . ?
O1 N1 C1 C2 -179.6(6) . . . . ?
C11 N2 C1 N1 -168.5(6) . . . . ?
Cr1 N2 C1 N1 12.4(8) . . . . ?
C11 N2 C1 C2 15.7(11) . . . . ?
Cr1 N2 C1 C2 -163.3(6) . . . . ?
C1 N2 C11 C16 40.6(10) . . . . ?
Cr1 N2 C11 C16 -140.6(6) . . . . ?
C1 N2 C11 C12 -143.7(7) . . . . ?
Cr1 N2 C11 C12 35.2(9) . . . . ?
C19 N3 C17 C12 -50.7(7) . . . . ?
C18 N3 C17 C12 -167.2(6) . . . . ?
Cr1 N3 C17 C12 73.7(6) . . . . ?
C16 C11 C12 C13 -1.9(10) . . . . ?
N2 C11 C12 C13 -177.8(6) . . . . ?
C16 C11 C12 C17 176.1(7) . . . . ?
N2 C11 C12 C17 0.2(10) . . . . ?
N3 C17 C12 C13 117.1(7) . . . . ?
N3 C17 C12 C11 -60.9(9) . . . . ?
C11 C12 C13 C14 -0.6(11) . . . . ?
C17 C12 C13 C14 -178.7(7) . . . . ?
C12 C11 C16 C15 1.9(11) . . . . ?
N2 C11 C16 C15 177.5(6) . . . . ?
C14 C15 C16 C11 0.7(12) . . . . ?
C4 C3 C2 C7 0.0(11) . . . . ?
C8 C3 C2 C7 -178.7(8) . . . . ?
C4 C3 C2 C1 -179.3(7) . . . . ?
C8 C3 C2 C1 2.0(11) . . . . ?
N1 C1 C2 C7 67.0(9) . . . . ?
N2 C1 C2 C7 -117.3(9) . . . . ?
N1 C1 C2 C3 -113.7(8) . . . . ?
N2 C1 C2 C3 62.0(10) . . . . ?
C16 C15 C14 C13 -3.2(12) . . . . ?
C12 C13 C14 C15 3.1(12) . . . . ?
C3 C2 C7 C6 0.7(12) . . . . ?
C1 C2 C7 C6 180.0(7) . . . . ?
C3 C2 C7 C9 -178.4(7) . . . . ?
C1 C2 C7 C9 0.9(12) . . . . ?
C2 C3 C4 C5 0.6(13) . . . . ?
C8 C3 C4 C5 179.4(8) . . . . ?
C3 C4 C5 C6 -1.9(14) . . . . ?
C3 C4 C5 C10 -179.9(8) . . . . ?
C4 C5 C6 C7 2.6(14) . . . . ?
C10 C5 C6 C7 -179.4(8) . . . . ?
C2 C7 C6 C5 -2.0(13) . . . . ?
C9 C7 C6 C5 177.1(8) . . . . ?
O2 Cr1 O3 C21 -170.2(11) . . . . ?
O1 Cr1 O3 C21 -70.1(5) . . . . ?
O3 Cr1 O3 C21 -164.1(6) 5_465 . . . ?
N2 Cr1 O3 C21 9.1(5) . . . . ?
N3 Cr1 O3 C21 97.3(5) . . . . ?
O2 Cr1 O3 Cr1 -6.1(12) . . . 5_465 ?
O1 Cr1 O3 Cr1 94.0(2) . . . 5_465 ?
O3 Cr1 O3 Cr1 0.0 5_465 . . 5_465 ?
N2 Cr1 O3 Cr1 173.2(2) . . . 5_465 ?
N3 Cr1 O3 Cr1 -98.6(2) . . . 5_465 ?
